data_7249083
loop_
_publ_author_name
'Kumar, Ram'
'Singh, Bholey'
'Gahlyan, Parveen'
'Verma, Abhishek'
'Bhandari, Mamta'
'Kakkar, Rita'
'Pani, Balaram'

_publ_section_title
;
 An innovative Schiff-base colorimetric chemosensor for the selective
 detection of Cu2+ ions and its applications
;
_journal_issue 32
_journal_name_full 'RSC Advances'
_journal_page_first 23083
_journal_page_last 23094
_journal_paper_doi 10.1039/D4RA03097D
_journal_volume 14
_journal_year 2024
_chemical_formula_sum 'C2.14 H2.29 N0.29 O0.71'
_chemical_formula_weight 43.47
_chemical_melting_point 126
_space_group_crystal_system triclinic
_space_group_IT_number 2
_space_group_name_Hall '-P 1'
_space_group_name_H-M_alt 'P -1'
_atom_sites_solution_hydrogens mixed
_audit_creation_method SHELXL-2016/4
_audit_update_record
;
2023-09-21 deposited with the CCDC.	2024-07-12 downloaded from the CCDC.
;
_cell_angle_alpha 95.832(3)
_cell_angle_beta 98.967(3)
_cell_angle_gamma 108.964(3)
_cell_formula_units_Z 14
_cell_length_a 6.8450(7)
_cell_length_b 7.2531(8)
_cell_length_c 15.6037(17)
_cell_measurement_reflns_used 2706
_cell_measurement_temperature 293(2)
_cell_measurement_theta_max 27.8734
_cell_measurement_theta_min 3.0431
_cell_volume 714.00(13)
_computing_structure_refinement 'SHELXL-2016/4 (Sheldrick, 2016)'
_computing_structure_solution 'SHELXT 2018/2 (Sheldrick, 2018)'
_diffrn_ambient_temperature 293(2)
_diffrn_measured_fraction_theta_full 0.992
_diffrn_measured_fraction_theta_max 0.989
_diffrn_measurement_device 'four-circle diffractometer'
_diffrn_measurement_device_type 'XtaLAB Synergy, Single source at home/near, HyPix'
_diffrn_measurement_method '\w scans'
_diffrn_radiation_monochromator mirror
_diffrn_radiation_type MoK\a
_diffrn_radiation_wavelength 0.71073
_diffrn_reflns_av_R_equivalents 0.0371
_diffrn_reflns_av_unetI/netI 0.0266
_diffrn_reflns_Laue_measured_fraction_full 0.992
_diffrn_reflns_Laue_measured_fraction_max 0.989
_diffrn_reflns_limit_h_max 8
_diffrn_reflns_limit_h_min -8
_diffrn_reflns_limit_k_max 8
_diffrn_reflns_limit_k_min -8
_diffrn_reflns_limit_l_max 19
_diffrn_reflns_limit_l_min -18
_diffrn_reflns_number 16673
_diffrn_reflns_point_group_measured_fraction_full 0.992
_diffrn_reflns_point_group_measured_fraction_max 0.989
_diffrn_reflns_theta_full 25.242
_diffrn_reflns_theta_max 25.699
_diffrn_reflns_theta_min 1.339
_exptl_absorpt_coefficient_mu 0.108
_exptl_crystal_colour yellowish
_exptl_crystal_density_diffrn 1.415
_exptl_crystal_description needle
_exptl_crystal_F_000 320
_exptl_crystal_recrystallization_method 'Re-crystallisation from solvent: Methanol'
_refine_diff_density_max 0.614
_refine_diff_density_min -0.322
_refine_diff_density_rms 0.051
_refine_ls_extinction_method none
_refine_ls_goodness_of_fit_ref 1.089
_refine_ls_hydrogen_treatment constr
_refine_ls_matrix_type full
_refine_ls_number_parameters 207
_refine_ls_number_reflns 2676
_refine_ls_number_restraints 0
_refine_ls_restrained_S_all 1.089
_refine_ls_R_factor_all 0.0915
_refine_ls_R_factor_gt 0.0746
_refine_ls_shift/su_max 0.067
_refine_ls_shift/su_mean 0.001
_refine_ls_structure_factor_coef Fsqd
_refine_ls_weighting_details 'w=1/[\s^2^(Fo^2^)+(0.0470P)^2^+1.0922P] where P=(Fo^2^+2Fc^2^)/3'
_refine_ls_weighting_scheme calc
_refine_ls_wR_factor_gt 0.1625
_refine_ls_wR_factor_ref 0.1762
_reflns_Friedel_coverage 0.000
_reflns_number_gt 2171
_reflns_number_total 2676
_reflns_threshold_expression 'I > 2\s(I)'
_cod_data_source_file d4ra03097d2.cif
_cod_data_source_block shelx
_cod_database_code 7249083
_shelx_shelxl_version_number 2016/4
_shelx_space_group_comment
;
The symmetry employed for this shelxl refinement is uniquely defined
by the following loop, which should always be used as a source of
symmetry information in preference to the above space-group names.
They are only intended as comments.
;

loop_
_space_group_symop_operation_xyz
'x, y, z'
'-x, -y, -z'

loop_
_atom_site_label
_atom_site_type_symbol
_atom_site_fract_x
_atom_site_fract_y
_atom_site_fract_z
_atom_site_U_iso_or_equiv
_atom_site_adp_type
_atom_site_occupancy
_atom_site_site_symmetry_order
_atom_site_calc_flag
_atom_site_refinement_flags_posn
_atom_site_refinement_flags_adp
_atom_site_refinement_flags_occupancy
_atom_site_disorder_assembly
_atom_site_disorder_group
O001 O 0.4553(3) 0.4925(4) 0.20381(13) 0.0484(6) Uani 1 1 d . . . . .
H001 H 0.458924 0.535680 0.254903 0.073 Uiso 1 1 calc R U . . .
O002 O 0.1645(3) 0.7478(4) 0.55112(14) 0.0566(7) Uani 1 1 d . . . . .
H002 H 0.167588 0.705638 0.500752 0.085 Uiso 1 1 calc R U . . .
O003 O 0.5844(3) 1.0230(4) 0.82896(14) 0.0566(7) Uani 1 1 d . . . . .
H003 H 0.707394 1.067820 0.855559 0.085 Uiso 1 1 calc R U . . .
O004 O -0.0354(3) 0.1824(4) -0.06218(13) 0.0527(6) Uani 1 1 d . . . . .
H004 H 0.074559 0.189907 -0.078665 0.079 Uiso 1 1 calc R U . . .
N005 N 0.3301(4) 0.6608(4) 0.42514(15) 0.0373(6) Uani 1 1 d . . . . .
N006 N 0.3141(4) 0.5853(4) 0.33798(15) 0.0376(6) Uani 1 1 d . . . . .
O007 O 0.2893(4) 0.1989(5) -0.1321(2) 0.0738(8) Uani 1 1 d G . . . .
H00K H 0.362180 0.302033 -0.149478 0.111 Uiso 1 1 d G U . . .
H00L H 0.362229 0.123877 -0.132738 0.111 Uiso 1 1 d G U . . .
C008 C 0.5384(4) 0.8082(4) 0.56569(18) 0.0333(6) Uani 1 1 d . . . . .
C009 C 0.0875(4) 0.4356(4) 0.19997(18) 0.0348(6) Uani 1 1 d . . . . .
C00A C 0.2529(4) 0.4232(4) 0.15860(18) 0.0353(7) Uani 1 1 d . . . . .
C00B C 0.3613(4) 0.8138(4) 0.60059(19) 0.0386(7) Uani 1 1 d . . . . .
C00C C -0.1179(5) 0.3599(5) 0.14857(19) 0.0415(7) Uani 1 1 d . . . . .
H00C H -0.229963 0.366664 0.174056 0.050 Uiso 1 1 calc R U . . .
C00D C 0.3828(5) 0.8885(5) 0.68784(19) 0.0424(7) Uani 1 1 d . . . . .
H00D H 0.264736 0.892733 0.709338 0.051 Uiso 1 1 calc R U . . .
C00E C 0.1266(4) 0.5217(4) 0.29123(19) 0.0377(7) Uani 1 1 d . . . . .
H00E H 0.015031 0.531230 0.316401 0.045 Uiso 1 1 calc R U . . .
C00F C 0.5774(5) 0.9566(4) 0.74330(18) 0.0391(7) Uani 1 1 d . . . . .
C00G C 0.7550(4) 0.9533(4) 0.71161(19) 0.0406(7) Uani 1 1 d . . . . .
H00G H 0.886989 1.000082 0.748773 0.049 Uiso 1 1 calc R U . . .
C00H C 0.2134(5) 0.3391(5) 0.07181(19) 0.0408(7) Uani 1 1 d . . . . .
H00H H 0.324106 0.330905 0.045653 0.049 Uiso 1 1 calc R U . . .
C00I C 0.7331(4) 0.8799(4) 0.62471(19) 0.0383(7) Uani 1 1 d . . . . .
H00I H 0.852785 0.877732 0.604053 0.046 Uiso 1 1 calc R U . . .
C00J C -0.1574(4) 0.2767(5) 0.06227(19) 0.0422(7) Uani 1 1 d . . . . .
H00J H -0.294684 0.227009 0.029753 0.051 Uiso 1 1 calc R U . . .
C00K C 0.5187(4) 0.7295(4) 0.47342(18) 0.0348(6) Uani 1 1 d . . . . .
C00L C 0.0093(5) 0.2668(4) 0.02337(18) 0.0392(7) Uani 1 1 d . . . . .
C00M C 0.7117(5) 0.7322(6) 0.4384(2) 0.0546(9) Uani 1 1 d . . . . .
H00A H 0.765227 0.636952 0.461946 0.082 Uiso 1 1 calc R U . . .
H00B H 0.817343 0.861510 0.455441 0.082 Uiso 1 1 calc R U . . .
H00F H 0.675785 0.700065 0.375413 0.082 Uiso 1 1 calc R U . . .

loop_
_atom_site_aniso_label
_atom_site_aniso_U_11
_atom_site_aniso_U_22
_atom_site_aniso_U_33
_atom_site_aniso_U_23
_atom_site_aniso_U_13
_atom_site_aniso_U_12
O001 0.0291(11) 0.0753(16) 0.0340(11) -0.0022(11) 0.0019(9) 0.0143(10)
O002 0.0294(11) 0.0927(19) 0.0393(12) -0.0124(12) -0.0024(9) 0.0212(12)
O003 0.0417(13) 0.0831(18) 0.0368(12) -0.0126(11) -0.0014(10) 0.0217(13)
O004 0.0392(12) 0.0732(16) 0.0324(12) -0.0090(11) 0.0022(9) 0.0094(12)
N005 0.0349(13) 0.0426(14) 0.0309(13) 0.0005(10) 0.0031(10) 0.0117(11)
N006 0.0361(13) 0.0424(14) 0.0305(13) 0.0009(10) 0.0032(10) 0.0115(11)
O007 0.0685(18) 0.0746(19) 0.091(2) 0.0132(17) 0.0446(16) 0.0284(15)
C008 0.0313(14) 0.0347(15) 0.0323(15) 0.0040(12) 0.0037(11) 0.0111(12)
C009 0.0322(15) 0.0377(16) 0.0335(15) 0.0063(12) 0.0049(12) 0.0114(12)
C00A 0.0290(14) 0.0395(16) 0.0335(15) 0.0041(12) 0.0006(11) 0.0098(12)
C00B 0.0311(15) 0.0437(18) 0.0369(16) 0.0003(13) -0.0004(12) 0.0128(13)
C00C 0.0304(15) 0.0518(19) 0.0410(17) 0.0068(14) 0.0067(12) 0.0130(14)
C00D 0.0327(15) 0.054(2) 0.0398(17) 0.0004(14) 0.0061(13) 0.0168(14)
C00E 0.0340(15) 0.0414(17) 0.0366(16) 0.0029(13) 0.0072(12) 0.0124(13)
C00F 0.0389(16) 0.0431(18) 0.0321(15) -0.0013(13) 0.0022(12) 0.0146(14)
C00G 0.0302(15) 0.0457(18) 0.0383(16) -0.0011(13) -0.0036(12) 0.0104(13)
C00H 0.0323(15) 0.0520(19) 0.0372(16) 0.0027(14) 0.0082(12) 0.0143(14)
C00I 0.0283(14) 0.0450(18) 0.0402(17) 0.0035(13) 0.0056(12) 0.0123(13)
C00J 0.0267(15) 0.056(2) 0.0350(16) 0.0012(14) -0.0006(12) 0.0081(13)
C00K 0.0325(15) 0.0344(16) 0.0372(16) 0.0057(12) 0.0051(12) 0.0123(12)
C00L 0.0383(16) 0.0425(17) 0.0307(15) 0.0015(13) 0.0017(12) 0.0095(13)
C00M 0.0452(19) 0.070(2) 0.048(2) 0.0017(17) 0.0080(15) 0.0216(17)

loop_
_atom_type_symbol
_atom_type_description
_atom_type_scat_dispersion_real
_atom_type_scat_dispersion_imag
_atom_type_scat_source
C C 0.0033 0.0016 'International Tables Vol C Tables 4.2.6.8 and 6.1.1.4'
H H 0.0000 0.0000 'International Tables Vol C Tables 4.2.6.8 and 6.1.1.4'
N N 0.0061 0.0033 'International Tables Vol C Tables 4.2.6.8 and 6.1.1.4'
O O 0.0106 0.0060 'International Tables Vol C Tables 4.2.6.8 and 6.1.1.4'

loop_
_geom_angle_atom_site_label_1
_geom_angle_atom_site_label_2
_geom_angle_atom_site_label_3
_geom_angle
_geom_angle_site_symmetry_1
_geom_angle_site_symmetry_3
_geom_angle_publ_flag
C00A O001 H001 109.5 . . ?
C00B O002 H002 109.5 . . ?
C00F O003 H003 109.5 . . ?
C00L O004 H004 109.5 . . ?
C00K N005 N006 116.2(2) . . ?
C00E N006 N005 115.0(2) . . ?
H00K O007 H00L 104.5 . . ?
C00I C008 C00B 116.3(3) . . ?
C00I C008 C00K 122.0(3) . . ?
C00B C008 C00K 121.8(2) . . ?
C00C C009 C00A 117.2(3) . . ?
C00C C009 C00E 121.3(3) . . ?
C00A C009 C00E 121.5(2) . . ?
O001 C00A C00H 118.2(3) . . ?
O001 C00A C009 120.8(2) . . ?
C00H C00A C009 121.0(3) . . ?
O002 C00B C00D 116.7(3) . . ?
O002 C00B C008 122.3(3) . . ?
C00D C00B C008 121.0(3) . . ?
C00J C00C C009 121.9(3) . . ?
C00J C00C H00C 119.1 . . ?
C009 C00C H00C 119.1 . . ?
C00F C00D C00B 120.5(3) . . ?
C00F C00D H00D 119.7 . . ?
C00B C00D H00D 119.7 . . ?
N006 C00E C009 120.6(3) . . ?
N006 C00E H00E 119.7 . . ?
C009 C00E H00E 119.7 . . ?
O003 C00F C00D 117.0(3) . . ?
O003 C00F C00G 122.9(3) . . ?
C00D C00F C00G 120.2(3) . . ?
C00I C00G C00F 119.1(3) . . ?
C00I C00G H00G 120.5 . . ?
C00F C00G H00G 120.5 . . ?
C00A C00H C00L 120.1(3) . . ?
C00A C00H H00H 120.0 . . ?
C00L C00H H00H 120.0 . . ?
C00G C00I C008 122.9(3) . . ?
C00G C00I H00I 118.5 . . ?
C008 C00I H00I 118.5 . . ?
C00C C00J C00L 119.5(3) . . ?
C00C C00J H00J 120.2 . . ?
C00L C00J H00J 120.2 . . ?
N005 C00K C008 116.9(2) . . ?
N005 C00K C00M 123.0(3) . . ?
C008 C00K C00M 120.0(3) . . ?
O004 C00L C00H 121.6(3) . . ?
O004 C00L C00J 118.0(3) . . ?
C00H C00L C00J 120.3(3) . . ?
C00K C00M H00A 109.5 . . ?
C00K C00M H00B 109.5 . . ?
H00A C00M H00B 109.5 . . ?
C00K C00M H00F 109.5 . . ?
H00A C00M H00F 109.5 . . ?
H00B C00M H00F 109.5 . . ?

loop_
_geom_bond_atom_site_label_1
_geom_bond_atom_site_label_2
_geom_bond_distance
_geom_bond_site_symmetry_2
_geom_bond_publ_flag
O001 C00A 1.357(3) . ?
O001 H001 0.8200 . ?
O002 C00B 1.350(3) . ?
O002 H002 0.8200 . ?
O003 C00F 1.362(3) . ?
O003 H003 0.8200 . ?
O004 C00L 1.355(3) . ?
O004 H004 0.8200 . ?
N005 C00K 1.298(4) . ?
N005 N006 1.387(3) . ?
N006 C00E 1.283(4) . ?
O007 H00K 0.8500 . ?
O007 H00L 0.8501 . ?
C008 C00I 1.401(4) . ?
C008 C00B 1.415(4) . ?
C008 C00K 1.463(4) . ?
C009 C00C 1.406(4) . ?
C009 C00A 1.410(4) . ?
C009 C00E 1.442(4) . ?
C00A C00H 1.375(4) . ?
C00B C00D 1.380(4) . ?
C00C C00J 1.366(4) . ?
C00C H00C 0.9300 . ?
C00D C00F 1.376(4) . ?
C00D H00D 0.9300 . ?
C00E H00E 0.9300 . ?
C00F C00G 1.388(4) . ?
C00G C00I 1.372(4) . ?
C00G H00G 0.9300 . ?
C00H C00L 1.383(4) . ?
C00H H00H 0.9300 . ?
C00I H00I 0.9300 . ?
C00J C00L 1.391(4) . ?
C00J H00J 0.9300 . ?
C00K C00M 1.501(4) . ?
C00M H00A 0.9600 . ?
C00M H00B 0.9600 . ?
C00M H00F 0.9600 . ?

loop_
_geom_torsion_atom_site_label_1
_geom_torsion_atom_site_label_2
_geom_torsion_atom_site_label_3
_geom_torsion_atom_site_label_4
_geom_torsion
_geom_torsion_site_symmetry_1
_geom_torsion_site_symmetry_2
_geom_torsion_site_symmetry_3
_geom_torsion_site_symmetry_4
_geom_torsion_publ_flag
C00K N005 N006 C00E -178.7(3) . . . . ?
C00C C009 C00A O001 -179.8(3) . . . . ?
C00E C009 C00A O001 0.0(4) . . . . ?
C00C C009 C00A C00H -0.4(4) . . . . ?
C00E C009 C00A C00H 179.4(3) . . . . ?
C00I C008 C00B O002 -179.4(3) . . . . ?
C00K C008 C00B O002 -0.2(5) . . . . ?
C00I C008 C00B C00D 0.7(4) . . . . ?
C00K C008 C00B C00D 179.9(3) . . . . ?
C00A C009 C00C C00J 0.3(5) . . . . ?
C00E C009 C00C C00J -179.5(3) . . . . ?
O002 C00B C00D C00F 179.2(3) . . . . ?
C008 C00B C00D C00F -1.0(5) . . . . ?
N005 N006 C00E C009 -178.7(3) . . . . ?
C00C C009 C00E N006 178.1(3) . . . . ?
C00A C009 C00E N006 -1.7(4) . . . . ?
C00B C00D C00F O003 -178.3(3) . . . . ?
C00B C00D C00F C00G 0.8(5) . . . . ?
O003 C00F C00G C00I 178.6(3) . . . . ?
C00D C00F C00G C00I -0.5(5) . . . . ?
O001 C00A C00H C00L -180.0(3) . . . . ?
C009 C00A C00H C00L 0.6(5) . . . . ?
C00F C00G C00I C008 0.2(5) . . . . ?
C00B C008 C00I C00G -0.4(4) . . . . ?
C00K C008 C00I C00G -179.6(3) . . . . ?
C009 C00C C00J C00L -0.3(5) . . . . ?
N006 N005 C00K C008 -179.5(2) . . . . ?
N006 N005 C00K C00M 1.0(4) . . . . ?
C00I C008 C00K N005 177.8(3) . . . . ?
C00B C008 C00K N005 -1.4(4) . . . . ?
C00I C008 C00K C00M -2.8(4) . . . . ?
C00B C008 C00K C00M 178.0(3) . . . . ?
C00A C00H C00L O004 -179.8(3) . . . . ?
C00A C00H C00L C00J -0.7(5) . . . . ?
C00C C00J C00L O004 179.6(3) . . . . ?
C00C C00J C00L C00H 0.5(5) . . . . ?
